data_7102754
loop_
_publ_author_name
'Dewhurst, Rian D'
'Hill, Anthony F'
'Willis, Anthony C'

_publ_section_title
;
 A mercury bis(tricarbido) complex: [Hg{C triple bond C-C triple bond
 W(CO)2Tp}2(dmso)4](dmso)2 (Tp = hydrotrispyrazolylborate).
;
_journal_issue 24
_journal_name_full 'Chemical communications (Cambridge, England)'
_journal_page_first 2826
_journal_page_last 2827
_journal_paper_doi 10.1039/b412972e
_journal_year 2004
_chemical_compound_source
;
?
;
_chemical_formula_moiety ' C28 H20 B2 Hg N12 O4 W2, 6(C2 H6 O S) '
_chemical_formula_sum 'C40 H56 B2 Hg N12 O10 S6 W2'
_chemical_formula_weight 1647.27
_chemical_name_systematic
;
?
;
_space_group_IT_number 2
_symmetry_cell_setting triclinic
_symmetry_space_group_name_Hall '-P 1'
_symmetry_space_group_name_H-M 'P -1'
_atom_sites_solution_hydrogens geom
_atom_sites_solution_primary direct
_audit_creation_date 04-10-05
_audit_creation_method CRYSTALS_ver_12-03-99
_audit_update_record
;
2004-05-10 - Report on C40 H56 B2 Hg1 N12 O10 S6 W2
by Anthony C. Willis
for   Anthony F. Hill and Rian Dewhurst

2004-05-11- passes checkcif tests with minor warnings

;
_cell_angle_alpha 66.7946(8)
_cell_angle_beta 84.4796(7)
_cell_angle_gamma 86.4672(8)
_cell_formula_units_Z 1
_cell_length_a 9.3324(2)
_cell_length_b 12.4640(2)
_cell_length_c 13.5127(2)
_cell_measurement_reflns_used 21365
_cell_measurement_temperature 200
_cell_measurement_theta_max 27
_cell_measurement_theta_min 3
_cell_volume 1437.44(4)
_computing_cell_refinement
;
Denzo/Scalepack (Otwinowski & Minor, 1996)
;
_computing_data_collection
;
COLLECT (Nonius BV, 1997)
;
_computing_data_reduction
;
Denzo/Scalepack (Otwinowski & Minor, 1996)
;
_computing_molecular_graphics
;
ORTEP-II (Johnson 1976) in teXsan (MSC, 1992-1997)
;
_computing_publication_material
;
CRYSTALS (Watkin et al 2003)
;
_computing_structure_refinement
;
CRYSTALS (Watkin et al 2003)
;
_computing_structure_solution
;
SIR92 (Altomare et al, 1994)
;
_diffrn_ambient_temperature 200
_diffrn_measured_fraction_theta_full 0.999
_diffrn_measured_fraction_theta_max 0.999
_diffrn_measurement_device_type
;
Nonius Kappa CCD
;
_diffrn_measurement_method ' \f and \w scans with CCD '
_diffrn_radiation_monochromator graphite
_diffrn_radiation_type 'Mo K\a'
_diffrn_radiation_wavelength 0.71073
_diffrn_reflns_av_R_equivalents 0.06
_diffrn_reflns_limit_h_max 12
_diffrn_reflns_limit_h_min -11
_diffrn_reflns_limit_k_max 15
_diffrn_reflns_limit_k_min -16
_diffrn_reflns_limit_l_max 17
_diffrn_reflns_limit_l_min -17
_diffrn_reflns_number 31300
_diffrn_reflns_theta_full 27.494
_diffrn_reflns_theta_max 27.494
_diffrn_reflns_theta_min 2.637
_diffrn_standards_decay_% 0.00
_diffrn_standards_interval_count 0
_diffrn_standards_interval_time 0
_diffrn_standards_number 0
_exptl_absorpt_coefficient_mu 6.933
_exptl_absorpt_correction_T_max 0.878
_exptl_absorpt_correction_T_min 0.552
_exptl_absorpt_correction_type integration
_exptl_absorpt_process_details
;
via Gaussian method (Coppens, 1970) implemented in maXus (2000)
;
_exptl_crystal_colour ' orange '
_exptl_crystal_density_diffrn 1.903
_exptl_crystal_density_meas ?
_exptl_crystal_description ' plate '
_exptl_crystal_F_000 794
_exptl_crystal_size_max 0.13
_exptl_crystal_size_mid 0.05
_exptl_crystal_size_min 0.02
_refine_diff_density_max 0.90
_refine_diff_density_min -0.90
_refine_ls_extinction_coef 36(2)
_refine_ls_extinction_method 'Larson 1970 Crystallographic Computing eq 22'
_refine_ls_goodness_of_fit_ref 1.1270
_refine_ls_hydrogen_treatment noref
_refine_ls_matrix_type full
_refine_ls_number_parameters 337
_refine_ls_number_reflns 4582
_refine_ls_number_restraints 18
_refine_ls_R_factor_all 0.0446
_refine_ls_R_factor_gt 0.0262
_refine_ls_shift/su_max 0.001463
_refine_ls_structure_factor_coef F
_refine_ls_weighting_details
;
Method, part 1, Chebychev polynomial, (Watkin, 1994, Prince, 1982)
[weight] = 1.0/[A~0~*T~0~(x)+A~1~*T~1~(x) ... +A~n-1~]*T~n-1~(x)]
where A~i~ are the Chebychev coefficients listed below and x= Fcalc/Fmax
Method = Robust Weighting (Prince, 1982)
W = [weight] * [1-(deltaF/6*sigmaF)^2^]^2^
A~i~ are:
0.368 0.107 0.105
;
_refine_ls_weighting_scheme calc
_refine_ls_wR_factor_all 0.0433
_refine_ls_wR_factor_gt 0.0288
_refine_ls_wR_factor_ref 0.0288
_reflns_limit_h_max 12
_reflns_limit_h_min -12
_reflns_limit_k_max 16
_reflns_limit_k_min -14
_reflns_limit_l_max 17
_reflns_limit_l_min 0
_reflns_number_gt 4582
_reflns_number_total 6594
_reflns_threshold_expression I>3.00u(I)
_cod_data_source_file b412972e.txt
_cod_data_source_block rian18
_cod_depositor_comments
;
The following automatic conversions were performed:
'_symmetry_cell_setting' value 'Triclinic' changed to 'triclinic'
according to '/home/saulius/struct/CIF-dictionaries/cif_core.dic'
dictionary named 'cif_core.dic' version 2.4.1 from 2010-06-29.

Automatic conversion script
Id: cif_fix_enum 1527 2010-12-29 10:47:43Z saulius 
;
_cod_original_sg_symbol_H-M 'P -1 '
_cod_original_formula_sum ' C40 H56 B2 Hg1 N12 O10 S6 W2 '
_cod_database_code 7102754

loop_
_symmetry_equiv_pos_as_xyz
x,y,z
-x,-y,-z

loop_
_atom_site_label
_atom_site_type_symbol
_atom_site_fract_x
_atom_site_fract_y
_atom_site_fract_z
_atom_site_U_iso_or_equiv
_atom_site_occupancy
_atom_site_adp_type
_atom_site_refinement_flags_posn
_atom_site_refinement_flags_occupancy
Hg1 Hg 0.5000 0.5000 0.5000 0.0457 1.0000 Uani S .
W1 W 0.21511(2) 0.766056(18) 0.047307(15) 0.0290 1.0000 Uani . .
S10 S 0.17498(18) 0.55105(14) 0.70527(13) 0.0452 0.929(3) Uani D P
S11 S 0.3090(19) 0.5498(13) 0.7127(11) 0.0452 0.071(3) Uiso D P
S20 S 0.8258(3) 0.7400(3) 0.4495(2) 0.0578(6) 0.623(3) Uiso D P
S21 S 0.8127(5) 0.6355(4) 0.5090(4) 0.0578(6) 0.377(3) Uiso D P
S30 S 0.74118(17) 0.10458(14) 0.52012(12) 0.0431 0.929(3) Uani D P
S31 S 0.6549(18) 0.0629(13) 0.5908(13) 0.0431 0.071(3) Uiso D P
O1 O 0.2618(5) 0.5975(4) 0.5999(3) 0.0589 1.0000 Uani D .
O2 O 0.6907(6) 0.7056(6) 0.4222(5) 0.0820 1.0000 Uani D .
O3 O 0.7345(5) -0.0266(4) 0.5634(4) 0.0541 1.0000 Uani D .
O5 O -0.0411(5) 0.8374(5) 0.1803(4) 0.0622 1.0000 Uani . .
O6 O 0.0915(5) 0.5193(4) 0.0980(4) 0.0573 1.0000 Uani . .
N11 N 0.1111(4) 0.8365(4) -0.1117(3) 0.0322 1.0000 Uani . .
N12 N 0.1870(4) 0.9064(3) -0.2048(3) 0.0304 1.0000 Uani . .
N21 N 0.3997(4) 0.7440(3) -0.0590(3) 0.0305 1.0000 Uani . .
N22 N 0.4357(4) 0.8295(4) -0.1579(3) 0.0323 1.0000 Uani . .
N31 N 0.2918(4) 0.9462(4) -0.0175(3) 0.0328 1.0000 Uani . .
N32 N 0.3402(4) 1.0033(3) -0.1237(3) 0.0312 1.0000 Uani . .
C1 C 0.2985(5) 0.6939(4) 0.1770(4) 0.0325 1.0000 Uani . .
C2 C 0.3528(6) 0.6322(5) 0.2744(4) 0.0384 1.0000 Uani . .
C3 C 0.4049(6) 0.5795(5) 0.3601(4) 0.0443 1.0000 Uani . .
C5 C 0.0483(6) 0.8106(5) 0.1303(4) 0.0382 1.0000 Uani . .
C6 C 0.1358(6) 0.6106(5) 0.0803(4) 0.0384 1.0000 Uani . .
C13 C 0.1033(6) 0.9351(5) -0.2889(4) 0.0406 1.0000 Uani . .
C14 C -0.0268(6) 0.8823(5) -0.2505(5) 0.0434 1.0000 Uani . .
C15 C -0.0176(6) 0.8217(5) -0.1401(4) 0.0391 1.0000 Uani . .
C23 C 0.5596(6) 0.7976(5) -0.2006(4) 0.0382 1.0000 Uani . .
C24 C 0.6048(6) 0.6899(5) -0.1293(5) 0.0437 1.0000 Uani . .
C25 C 0.5013(6) 0.6602(4) -0.0429(4) 0.0369 1.0000 Uani . .
C33 C 0.3776(5) 1.1120(4) -0.1408(5) 0.0381 1.0000 Uani . .
C34 C 0.3559(6) 1.1266(5) -0.0447(5) 0.0436 1.0000 Uani . .
C35 C 0.3024(6) 1.0213(5) 0.0297(5) 0.0396 1.0000 Uani . .
C101 C 0.2288(9) 0.6214(7) 0.7863(6) 0.0701 1.0000 Uani D .
C102 C 0.2439(8) 0.4096(5) 0.7809(5) 0.0588 1.0000 Uani D .
C201 C 0.7917(10) 0.6962(9) 0.5992(7) 0.0919 1.0000 Uani D .
C202 C 0.9460(14) 0.6231(11) 0.4538(12) 0.079(3) 0.623(3) Uiso D P
C212 C 0.961(2) 0.7243(19) 0.4486(18) 0.079(3) 0.377(3) Uiso D P
C301 C 0.5695(7) 0.1577(6) 0.4757(6) 0.0648 1.0000 Uani D .
C302 C 0.7303(11) 0.1438(7) 0.6340(6) 0.0774 1.0000 Uani D .
B1 B 0.3413(6) 0.9414(5) -0.2018(4) 0.0331 1.0000 Uani . .
H1 H 0.3792(6) 0.9939(5) -0.2759(4) 0.0381 1.0000 Uiso R .
H131 H 0.1316(6) 0.9861(5) -0.3657(4) 0.0500 1.0000 Uiso R .
H141 H -0.1104(6) 0.8865(5) -0.2930(5) 0.0529 1.0000 Uiso R .
H151 H -0.0960(6) 0.7738(5) -0.0890(4) 0.0470 1.0000 Uiso R .
H231 H 0.6101(6) 0.8445(5) -0.2721(4) 0.0465 1.0000 Uiso R .
H241 H 0.6928(6) 0.6434(5) -0.1380(5) 0.0548 1.0000 Uiso R .
H251 H 0.5027(6) 0.5858(4) 0.0228(4) 0.0445 1.0000 Uiso R .
H331 H 0.4149(5) 1.1722(4) -0.2116(5) 0.0443 1.0000 Uiso R .
H341 H 0.3747(6) 1.1977(5) -0.0313(5) 0.0544 1.0000 Uiso R .
H351 H 0.2754(6) 1.0041(5) 0.1078(5) 0.0498 1.0000 Uiso R .
H1011 H 0.1717(9) 0.5916(7) 0.8579(6) 0.0878 0.9000 Uiso R .
H1012 H 0.2113(9) 0.7076(7) 0.7495(6) 0.0878 0.9000 Uiso R .
H1013 H 0.3336(9) 0.6049(7) 0.7972(6) 0.0878 0.9000 Uiso R .
H1014 H 0.2630(9) 0.5872(7) 0.8606(6) 0.0878 0.1000 Uiso R .
H1015 H 0.2535(9) 0.7058(7) 0.7512(6) 0.0878 0.1000 Uiso R .
H1016 H 0.1220(9) 0.6140(7) 0.7909(6) 0.0878 0.1000 Uiso R .
H1021 H 0.1871(8) 0.3763(5) 0.8525(5) 0.0665 0.9000 Uiso R .
H1022 H 0.3472(8) 0.4145(5) 0.7924(5) 0.0665 0.9000 Uiso R .
H1023 H 0.2363(8) 0.3582(5) 0.7407(5) 0.0665 0.9000 Uiso R .
H1024 H 0.2747(8) 0.3768(5) 0.8563(5) 0.0665 0.1000 Uiso R .
H1025 H 0.1363(8) 0.4127(5) 0.7832(5) 0.0665 0.1000 Uiso R .
H1026 H 0.2832(8) 0.3588(5) 0.7425(5) 0.0665 0.1000 Uiso R .
H2011 H 0.8770(10) 0.7153(9) 0.6282(7) 0.1232 0.6000 Uiso R .
H2012 H 0.7046(10) 0.7397(9) 0.6147(7) 0.1232 0.6000 Uiso R .
H2013 H 0.7752(10) 0.6104(9) 0.6346(7) 0.1232 0.6000 Uiso R .
H2014 H 0.8616(10) 0.6591(9) 0.6556(7) 0.1232 0.4000 Uiso R .
H2015 H 0.8097(10) 0.7817(9) 0.5623(7) 0.1232 0.4000 Uiso R .
H2016 H 0.6912(10) 0.6843(9) 0.6340(7) 0.1232 0.4000 Uiso R .
H2021 H 1.0425(14) 0.6376(11) 0.4719(12) 0.0946 0.6000 Uiso R .
H2022 H 0.9080(14) 0.5486(11) 0.5101(12) 0.0946 0.6000 Uiso R .
H2023 H 0.9555(14) 0.6172(11) 0.3818(12) 0.0946 0.6000 Uiso R .
H2121 H 1.045(2) 0.6922(19) 0.4929(18) 0.0946 0.4000 Uiso R .
H2122 H 0.937(2) 0.8053(19) 0.4441(18) 0.0946 0.4000 Uiso R .
H2123 H 0.985(2) 0.7261(19) 0.3743(18) 0.0946 0.4000 Uiso R .
H3011 H 0.5674(7) 0.2450(6) 0.4458(6) 0.0710 0.9000 Uiso R .
H3012 H 0.4951(7) 0.1277(6) 0.5378(6) 0.0710 0.9000 Uiso R .
H3013 H 0.5487(7) 0.1306(6) 0.4181(6) 0.0710 0.9000 Uiso R .
H3014 H 0.5139(7) 0.2203(6) 0.4928(6) 0.0710 0.1000 Uiso R .
H3015 H 0.6440(7) 0.1941(6) 0.4148(6) 0.0710 0.1000 Uiso R .
H3016 H 0.5025(7) 0.1124(6) 0.4543(6) 0.0710 0.1000 Uiso R .
H3021 H 0.7343(11) 0.2306(7) 0.6087(6) 0.0969 0.9000 Uiso R .
H3022 H 0.8128(11) 0.1065(7) 0.6788(6) 0.0969 0.9000 Uiso R .
H3023 H 0.6375(11) 0.1164(7) 0.6784(6) 0.0969 0.9000 Uiso R .
H3024 H 0.6572(11) 0.1994(7) 0.6480(6) 0.0969 0.1000 Uiso R .
H3025 H 0.7745(11) 0.0946(7) 0.7026(6) 0.0969 0.1000 Uiso R .
H3026 H 0.8069(11) 0.1888(7) 0.5788(6) 0.0969 0.1000 Uiso R .

loop_
_atom_site_aniso_label
_atom_site_aniso_U_11
_atom_site_aniso_U_22
_atom_site_aniso_U_33
_atom_site_aniso_U_23
_atom_site_aniso_U_13
_atom_site_aniso_U_12
Hg1 0.0558(2) 0.05049(19) 0.02544(15) -0.00897(13) -0.01602(13) 0.01771(14)
W1 0.03136(11) 0.03063(11) 0.02181(10) -0.00597(7) -0.00780(7) 0.00169(7)
S10 0.0470(9) 0.0464(9) 0.0408(8) -0.0153(7) -0.0075(7) 0.0039(7)
S30 0.0487(9) 0.0444(8) 0.0372(8) -0.0168(7) -0.0049(6) -0.0003(7)
O1 0.077(3) 0.049(3) 0.042(2) -0.011(2) 0.003(2) 0.005(2)
O2 0.069(3) 0.111(5) 0.086(4) -0.056(4) -0.021(3) -0.002(3)
O3 0.071(3) 0.041(2) 0.053(3) -0.018(2) -0.025(2) 0.006(2)
O5 0.045(2) 0.087(4) 0.061(3) -0.040(3) 0.005(2) 0.009(2)
O6 0.062(3) 0.042(2) 0.067(3) -0.020(2) 0.003(2) -0.014(2)
N11 0.031(2) 0.036(2) 0.027(2) -0.0080(17) -0.0096(16) 0.0022(17)
N12 0.037(2) 0.029(2) 0.0238(19) -0.0083(16) -0.0099(16) 0.0073(16)
N21 0.033(2) 0.028(2) 0.030(2) -0.0093(17) -0.0071(16) 0.0032(16)
N22 0.032(2) 0.033(2) 0.028(2) -0.0081(17) -0.0030(16) 0.0028(17)
N31 0.035(2) 0.037(2) 0.028(2) -0.0129(17) -0.0090(16) 0.0023(17)
N32 0.030(2) 0.030(2) 0.031(2) -0.0073(17) -0.0072(16) 0.0019(16)
C1 0.036(3) 0.032(2) 0.029(2) -0.010(2) -0.006(2) 0.003(2)
C2 0.041(3) 0.042(3) 0.030(2) -0.012(2) -0.006(2) 0.004(2)
C3 0.051(3) 0.052(3) 0.024(3) -0.008(2) -0.009(2) 0.008(3)
C5 0.040(3) 0.039(3) 0.030(3) -0.006(2) -0.010(2) -0.001(2)
C6 0.036(3) 0.047(3) 0.027(2) -0.011(2) -0.002(2) 0.005(2)
C13 0.052(3) 0.042(3) 0.031(3) -0.016(2) -0.017(2) 0.011(2)
C14 0.042(3) 0.048(3) 0.042(3) -0.016(3) -0.025(2) 0.009(2)
C15 0.032(3) 0.044(3) 0.041(3) -0.015(2) -0.012(2) 0.000(2)
C23 0.033(3) 0.043(3) 0.040(3) -0.020(2) 0.002(2) 0.002(2)
C24 0.039(3) 0.046(3) 0.052(3) -0.026(3) -0.007(2) 0.010(2)
C25 0.041(3) 0.029(3) 0.041(3) -0.013(2) -0.014(2) 0.008(2)
C33 0.034(3) 0.028(2) 0.049(3) -0.010(2) -0.007(2) -0.002(2)
C34 0.043(3) 0.034(3) 0.059(4) -0.022(3) -0.017(3) 0.004(2)
C35 0.042(3) 0.041(3) 0.041(3) -0.021(2) -0.015(2) 0.009(2)
C101 0.097(6) 0.060(4) 0.062(4) -0.033(4) -0.002(4) -0.012(4)
C102 0.073(5) 0.044(3) 0.050(4) -0.009(3) 0.003(3) -0.001(3)
C201 0.101(7) 0.106(7) 0.101(7) -0.072(6) -0.048(6) 0.039(6)
C301 0.058(4) 0.056(4) 0.064(4) -0.001(3) -0.022(3) -0.002(3)
C302 0.123(7) 0.060(5) 0.059(4) -0.033(4) -0.024(5) 0.019(5)
B1 0.035(3) 0.033(3) 0.027(3) -0.008(2) -0.002(2) -0.002(2)

loop_
_atom_type_symbol
_atom_type_scat_dispersion_real
_atom_type_scat_dispersion_imag
_atom_type_scat_Cromer_Mann_a1
_atom_type_scat_Cromer_Mann_b1
_atom_type_scat_Cromer_Mann_a2
_atom_type_scat_Cromer_Mann_b2
_atom_type_scat_Cromer_Mann_a3
_atom_type_scat_Cromer_Mann_b3
_atom_type_scat_Cromer_Mann_a4
_atom_type_scat_Cromer_Mann_b4
_atom_type_scat_Cromer_Mann_c
_atom_type_scat_source
'C   ' 0.0033 0.0016 2.3100 20.8439 1.0200 10.2075 1.5886 0.5687 0.8650 51.6512 0.2156 International_Tables_Vol_IV_Table_2.2B
'H   ' 0.0000 0.0000 0.4930 10.5109 0.3229 26.1257 0.1402 3.1424 0.0408 57.7998 0.0030 International_Tables_Vol_IV_Table_2.2B
'B   ' 0.0013 0.0007 2.0545 23.2185 1.3326 1.0210 1.0979 60.3498 0.7068 0.1403 -0.1932 International_Tables_Vol_IV_Table_2.2B
'Hg  ' -2.3894 9.2266 20.6809 0.5450 19.0417 8.4484 21.6575 1.5729 5.9676 38.3246 12.6089 International_Tables_Vol_IV_Table_2.2B
'N   ' 0.0061 0.0033 12.2126 0.0057 3.1322 9.8933 2.0125 28.9975 1.1663 0.5826 -11.5290 International_Tables_Vol_IV_Table_2.2B
'O   ' 0.0106 0.0060 3.0485 13.2771 2.2868 5.7011 1.5463 0.3239 0.8670 32.9089 0.2508 International_Tables_Vol_IV_Table_2.2B
'S   ' 0.1246 0.1234 6.9053 1.4679 5.2034 22.2151 1.4379 0.2536 1.5863 56.1720 0.8669 International_Tables_Vol_IV_Table_2.2B
'W   ' -0.8490 6.8722 29.0818 1.7203 15.4300 9.2259 14.4327 0.3217 5.1198 57.0560 9.8875 International_Tables_Vol_IV_Table_2.2B

loop_
_exptl_crystal_face_index_h
_exptl_crystal_face_index_k
_exptl_crystal_face_index_l
_exptl_crystal_face_perp_dist
1 0 0 0.050
-1 0 0 0.080
0 1 0 0.010
0 -1 0 0.040
0 0 1 0.010
0 0 -1 0.010

loop_
_geom_angle_atom_site_label_1
_geom_angle_site_symmetry_1
_geom_angle_atom_site_label_2
_geom_angle_atom_site_label_3
_geom_angle_site_symmetry_3
_geom_angle
_geom_angle_publ_flag
O1 2_666 Hg1 O2 2_666 97.61(15) no
O1 2_666 Hg1 C3 2_666 86.77(19) no
O2 2_666 Hg1 C3 2_666 86.5(2) no
O1 2_666 Hg1 S11 2_666 25.3(3) no
O2 2_666 Hg1 S11 2_666 98.3(3) no
C3 2_666 Hg1 S11 2_666 112.1(3) no
O1 2_666 Hg1 S21 2_666 106.84(13) no
O2 2_666 Hg1 S21 2_666 28.35(13) no
C3 2_666 Hg1 S21 2_666 113.46(19) no
S11 2_666 Hg1 S21 2_666 95.4(3) no
O1 2_666 Hg1 S11 . 154.7(3) no
O2 2_666 Hg1 S11 . 81.7(3) no
C3 2_666 Hg1 S11 . 67.9(3) no
S11 2_666 Hg1 S11 . 179.997 no
S21 2_666 Hg1 S11 . 84.6(3) no
O1 2_666 Hg1 S21 . 73.16(13) no
O2 2_666 Hg1 S21 . 151.65(13) no
C3 2_666 Hg1 S21 . 66.54(19) no
S11 2_666 Hg1 S21 . 84.6(3) no
S21 2_666 Hg1 S21 . 179.997 no
O1 2_666 Hg1 O1 . 180.0 yes
O2 2_666 Hg1 O1 . 82.39(15) no
C3 2_666 Hg1 O1 . 93.23(19) no
S11 2_666 Hg1 O1 . 154.7(3) no
S21 2_666 Hg1 O1 . 73.16(13) no
O1 2_666 Hg1 O2 . 82.39(15) yes
O2 2_666 Hg1 O2 . 180.0 no
C3 2_666 Hg1 O2 . 93.5(2) no
S11 2_666 Hg1 O2 . 81.7(3) no
S21 2_666 Hg1 O2 . 151.65(13) no
O1 2_666 Hg1 C3 . 93.23(19) yes
O2 2_666 Hg1 C3 . 93.5(2) yes
C3 2_666 Hg1 C3 . 180.0 yes
S11 2_666 Hg1 C3 . 67.9(3) no
S21 2_666 Hg1 C3 . 66.54(19) no
S11 . Hg1 S21 . 95.4(3) no
S11 . Hg1 O1 . 25.3(3) no
S21 . Hg1 O1 . 106.84(13) no
S11 . Hg1 O2 . 98.3(3) no
S21 . Hg1 O2 . 28.35(13) no
O1 . Hg1 O2 . 97.61(15) yes
S11 . Hg1 C3 . 112.1(3) no
S21 . Hg1 C3 . 113.46(19) no
O1 . Hg1 C3 . 86.77(19) yes
O2 . Hg1 C3 . 86.5(2) yes
N11 . W1 N21 . 80.85(15) yes
N11 . W1 N31 . 80.86(15) yes
N21 . W1 N31 . 81.97(15) yes
N11 . W1 C1 . 174.28(19) yes
N21 . W1 C1 . 97.55(18) yes
N31 . W1 C1 . 104.42(19) yes
N11 . W1 C5 . 94.96(18) yes
N21 . W1 C5 . 171.78(18) yes
N31 . W1 C5 . 90.41(19) yes
C1 . W1 C5 . 87.3(2) yes
N11 . W1 C6 . 89.47(18) yes
N21 . W1 C6 . 94.59(18) yes
N31 . W1 C6 . 170.12(18) yes
C1 . W1 C6 . 85.2(2) yes
C5 . W1 C6 . 92.4(2) yes
O1 . S10 C101 . 107.9(3) yes
O1 . S10 C102 . 107.9(3) yes
C101 . S10 C102 . 97.6(4) yes
Hg1 . S11 O1 . 56.7(5) no
Hg1 . S11 C101 . 160.2(8) no
O1 . S11 C101 . 111.9(10) no
Hg1 . S11 C102 . 97.0(6) no
O1 . S11 C102 . 108.7(9) no
C101 . S11 C102 . 102.4(9) no
O2 . S20 C201 . 101.6(4) yes
O2 . S20 C202 . 102.7(6) yes
C201 . S20 C202 . 97.1(6) yes
Hg1 . S21 O2 . 58.6(3) no
Hg1 . S21 C201 . 111.8(4) no
O2 . S21 C201 . 103.6(4) no
Hg1 . S21 C202 . 122.8(6) no
Hg1 . S21 C212 . 152.9(8) no
O2 . S21 C212 . 100.1(9) no
C201 . S21 C212 . 88.2(9) no
O3 . S30 C301 . 105.8(3) yes
O3 . S30 C302 . 106.9(3) yes
C301 . S30 C302 . 98.0(4) yes
O3 . S31 C301 . 108.1(9) yes
S30 . S31 C302 . 79.7(10) yes
O3 . S31 C302 . 121.9(11) yes
C301 . S31 C302 . 106.1(9) yes
Hg1 . O1 S11 . 98.0(7) no
Hg1 . O1 S10 . 133.5(2) yes
S21 . O2 Hg1 . 93.1(3) no
S20 . O2 Hg1 . 138.9(4) yes
W1 . N11 N12 . 120.2(3) yes
W1 . N11 C15 . 133.2(4) yes
N12 . N11 C15 . 106.5(4) yes
N11 . N12 C13 . 109.2(4) yes
N11 . N12 B1 . 120.5(4) yes
C13 . N12 B1 . 130.3(4) yes
W1 . N21 N22 . 121.7(3) yes
W1 . N21 C25 . 131.6(4) yes
N22 . N21 C25 . 106.5(4) yes
N21 . N22 C23 . 109.1(4) yes
N21 . N22 B1 . 120.4(4) yes
C23 . N22 B1 . 130.5(4) yes
W1 . N31 N32 . 122.4(3) yes
W1 . N31 C35 . 131.4(4) yes
N32 . N31 C35 . 106.2(4) yes
N31 . N32 C33 . 109.6(4) yes
N31 . N32 B1 . 119.7(4) yes
C33 . N32 B1 . 130.7(4) yes
W1 . C1 C2 . 174.9(4) yes
C1 . C2 C3 . 178.0(6) yes
C2 . C3 Hg1 . 176.5(5) yes
W1 . C5 O5 . 176.3(5) yes
W1 . C6 O6 . 178.6(5) yes
N12 . C13 C14 . 108.4(5) yes
N12 . C13 H131 . 125.777 no
C14 . C13 H131 . 125.778 no
C13 . C14 C15 . 105.5(4) yes
C13 . C14 H141 . 127.272 no
C15 . C14 H141 . 127.275 no
C14 . C15 N11 . 110.4(5) yes
C14 . C15 H151 . 124.782 no
N11 . C15 H151 . 124.784 no
N22 . C23 C24 . 108.8(5) yes
N22 . C23 H231 . 125.623 no
C24 . C23 H231 . 125.623 no
C23 . C24 C25 . 104.7(5) yes
C23 . C24 H241 . 127.668 no
C25 . C24 H241 . 127.671 no
C24 . C25 N21 . 111.0(5) yes
C24 . C25 H251 . 124.502 no
N21 . C25 H251 . 124.506 no
N32 . C33 C34 . 108.5(5) yes
N32 . C33 H331 . 125.750 no
C34 . C33 H331 . 125.752 no
C33 . C34 C35 . 105.1(5) yes
C33 . C34 H341 . 127.445 no
C35 . C34 H341 . 127.443 no
C34 . C35 N31 . 110.6(5) yes
C34 . C35 H351 . 124.687 no
N31 . C35 H351 . 124.685 no
S10 . C101 H1011 . 109.467 no
S10 . C101 H1012 . 109.464 no
H1011 . C101 H1012 . 109.475 no
S10 . C101 H1013 . 109.469 no
H1011 . C101 H1013 . 109.476 no
H1012 . C101 H1013 . 109.476 no
S11 . C101 H1014 . 109.467 no
S11 . C101 H1015 . 109.467 no
H1011 . C101 H1015 . 119.795 no
S11 . C101 H1016 . 109.467 no
H1014 . C101 H1015 . 109.475 no
H1014 . C101 H1016 . 109.475 no
H1015 . C101 H1016 . 109.476 no
S10 . C102 H1021 . 109.466 no
S10 . C102 H1022 . 109.467 no
H1021 . C102 H1022 . 109.476 no
S10 . C102 H1023 . 109.466 no
H1021 . C102 H1023 . 109.476 no
H1022 . C102 H1023 . 109.476 no
S11 . C102 H1024 . 109.466 no
S11 . C102 H1025 . 109.467 no
S11 . C102 H1026 . 109.468 no
H1024 . C102 H1025 . 109.476 no
H1024 . C102 H1026 . 109.476 no
H1025 . C102 H1026 . 109.476 no
S20 . C201 H2011 . 109.461 no
S20 . C201 H2012 . 109.471 no
H2011 . C201 H2012 . 109.475 no
S20 . C201 H2013 . 109.469 no
H2011 . C201 H2013 . 109.476 no
H2012 . C201 H2013 . 109.476 no
S21 . C201 H2014 . 109.465 no
S21 . C201 H2015 . 109.460 no
S21 . C201 H2016 . 109.476 no
H2014 . C201 H2015 . 109.476 no
H2014 . C201 H2016 . 109.476 no
H2015 . C201 H2016 . 109.476 no
S20 . C202 H2021 . 109.476 no
S20 . C202 H2022 . 109.462 no
H2021 . C202 H2022 . 109.476 no
S20 . C202 H2023 . 109.461 no
H2021 . C202 H2023 . 109.476 no
H2022 . C202 H2023 . 109.476 no
S21 . C212 H2121 . 109.478 no
S21 . C212 H2122 . 109.450 no
H2121 . C212 H2122 . 109.476 no
S21 . C212 H2123 . 109.472 no
H2121 . C212 H2123 . 109.476 no
H2122 . C212 H2123 . 109.476 no
S30 . C301 H3011 . 109.467 no
S30 . C301 H3012 . 109.468 no
H3011 . C301 H3012 . 109.476 no
S30 . C301 H3013 . 109.465 no
H3011 . C301 H3013 . 109.476 no
H3012 . C301 H3013 . 109.476 no
S31 . C301 H3014 . 109.468 no
S31 . C301 H3015 . 109.454 no
S31 . C301 H3016 . 109.477 no
H3014 . C301 H3015 . 109.476 no
H3014 . C301 H3016 . 109.476 no
H3015 . C301 H3016 . 109.476 no
S30 . C302 H3021 . 109.467 no
S30 . C302 H3022 . 109.464 no
H3021 . C302 H3022 . 109.476 no
S30 . C302 H3023 . 109.469 no
H3021 . C302 H3023 . 109.476 no
H3022 . C302 H3023 . 109.476 no
S31 . C302 H3024 . 109.479 no
S31 . C302 H3025 . 109.464 no
S31 . C302 H3026 . 109.456 no
H3024 . C302 H3025 . 109.476 no
H3024 . C302 H3026 . 109.476 no
H3025 . C302 H3026 . 109.477 no
N12 . B1 N22 . 108.5(4) yes
N12 . B1 N32 . 109.1(4) yes
N22 . B1 N32 . 107.9(4) yes
N12 . B1 H1 . 109.885 no
N22 . B1 H1 . 111.002 no
N32 . B1 H1 . 110.422 no

loop_
_geom_bond_atom_site_label_1
_geom_bond_atom_site_label_2
_geom_bond_site_symmetry_2
_geom_bond_distance
_geom_bond_publ_flag
Hg1 O1 2_666 2.937(4) no
Hg1 O2 2_666 2.986(6) no
Hg1 C3 2_666 2.020(5) no
Hg1 S11 2_666 3.480(15) no
Hg1 S21 2_666 3.495(5) no
Hg1 S11 . 3.480(15) no
Hg1 S21 . 3.495(5) no
Hg1 O1 . 2.937(4) yes
Hg1 O2 . 2.986(6) yes
Hg1 C3 . 2.020(5) yes
W1 N11 . 2.267(4) yes
W1 N21 . 2.210(4) yes
W1 N31 . 2.202(4) yes
W1 C1 . 1.849(5) yes
W1 C5 . 2.009(6) yes
W1 C6 . 1.984(6) yes
S10 O1 . 1.485(4) yes
S10 C101 . 1.771(7) yes
S10 C102 . 1.770(6) yes
S11 O1 . 1.501(14) yes
S11 C101 . 1.680(15) yes
S11 C102 . 1.740(15) yes
S20 O2 . 1.480(6) yes
S20 C201 . 1.876(9) yes
S20 C202 . 1.768(12) yes
S21 O2 . 1.662(7) yes
S21 C201 . 1.662(8) yes
S21 C212 . 1.750(15) yes
S30 O3 . 1.507(4) yes
S30 C301 . 1.763(6) yes
S30 C302 . 1.782(7) yes
S31 O3 . 1.451(14) yes
S31 C301 . 1.768(15) yes
S31 C302 . 1.576(14) yes
O5 C5 . 1.140(7) yes
O6 C6 . 1.160(7) yes
N11 N12 . 1.372(6) yes
N11 C15 . 1.340(6) yes
N12 C13 . 1.359(6) yes
N12 B1 . 1.539(7) yes
N21 N22 . 1.367(6) yes
N21 C25 . 1.333(6) yes
N22 C23 . 1.350(6) yes
N22 B1 . 1.539(7) yes
N31 N32 . 1.371(6) yes
N31 C35 . 1.337(7) yes
N32 C33 . 1.344(6) yes
N32 B1 . 1.533(7) yes
C1 C2 . 1.365(7) yes
C2 C3 . 1.216(7) yes
C13 C14 . 1.372(8) yes
C13 H131 . 1.000 no
C14 C15 . 1.391(8) yes
C14 H141 . 1.000 no
C15 H151 . 1.000 no
C23 C24 . 1.378(8) yes
C23 H231 . 1.000 no
C24 C25 . 1.385(8) yes
C24 H241 . 1.000 no
C25 H251 . 1.000 no
C33 C34 . 1.376(8) yes
C33 H331 . 1.000 no
C34 C35 . 1.388(8) yes
C34 H341 . 1.000 no
C35 H351 . 1.000 no
C101 H1011 . 1.000 no
C101 H1012 . 1.000 no
C101 H1013 . 1.000 no
C101 H1014 . 1.000 no
C101 H1015 . 1.000 no
C101 H1016 . 1.000 no
C102 H1021 . 1.000 no
C102 H1022 . 1.000 no
C102 H1023 . 1.000 no
C102 H1024 . 1.000 no
C102 H1025 . 1.000 no
C102 H1026 . 1.000 no
C201 H2011 . 1.000 no
C201 H2012 . 1.000 no
C201 H2013 . 1.000 no
C201 H2014 . 1.000 no
C201 H2015 . 1.000 no
C201 H2016 . 1.000 no
C202 H2021 . 1.000 no
C202 H2022 . 1.000 no
C202 H2023 . 1.000 no
C212 H2121 . 1.000 no
C212 H2122 . 1.000 no
C212 H2123 . 1.000 no
C301 H3011 . 1.000 no
C301 H3012 . 1.000 no
C301 H3013 . 1.000 no
C301 H3014 . 1.000 no
C301 H3015 . 1.000 no
C301 H3016 . 1.000 no
C302 H3021 . 1.000 no
C302 H3022 . 1.000 no
C302 H3023 . 1.000 no
C302 H3024 . 1.000 no
C302 H3025 . 1.000 no
C302 H3026 . 1.000 no
B1 H1 . 1.000 no

loop_
_geom_contact_atom_site_label_1
_geom_contact_atom_site_label_2
_geom_contact_distance
_geom_contact_site_symmetry_2
_geom_contact_publ_flag
S10 O6 3.344(5) 2_566 no
S11 C3 3.30(2) 2_666 no
S20 O5 3.476(5) 1_655 no
S21 C3 3.268(7) 2_666 no
S30 O1 3.416(5) 2_666 no
S30 C13 3.517(6) 2_665 no
S31 C23 3.49(1) 1_546 no
O1 C301 3.265(9) 2_666 no
O1 C3 3.469(7) . no
O1 C302 3.514(7) 2_666 no
O1 C212 3.55(2) 1_455 no
O2 C301 3.38(1) 2_666 no
O2 C3 3.50(1) . no
O2 C102 3.56(1) 2_666 no
O3 C201 3.31(1) 1_545 no
O3 C14 3.330(8) 1_646 no
O3 C23 3.401(6) 1_546 no
O3 C301 3.541(9) 2_656 no
O5 C33 3.218(7) 2_575 no
O5 N32 3.294(6) 2_575 no
O5 C212 3.33(2) 1_455 no
O5 N12 3.517(7) 2_575 no
O5 C34 3.523(8) 2_575 no
O5 C102 3.548(9) 2_566 no
O6 C101 3.470(9) 2_566 no
O6 O6 3.48(1) 2_565 no
N11 C101 3.54(1) 1_554 no
N12 C101 3.60(1) 1_554 no
N21 C34 3.552(8) 2_675 no
N21 C101 3.56(1) 1_554 no
N31 C34 3.450(7) 2_675 no
C2 C302 3.49(1) 2_666 no
C33 C35 3.495(7) 2_675 no
C34 C102 3.544(7) 1_564 no
C34 C35 3.566(8) 2_675 no
C202 C202 2.97(2) 2_766 no
C212 C302 3.28(2) 2_766 no

loop_
_geom_torsion_atom_site_label_1
_geom_torsion_atom_site_label_2
_geom_torsion_atom_site_label_3
_geom_torsion_atom_site_label_4
_geom_torsion
_geom_torsion_publ_flag
W1 N11 N12 C13 178.7(4) no
W1 N11 N12 B1 -2.2(6) no
W1 N11 C15 C14 -178.0(4) no
W1 N21 N22 C23 174.3(4) no
W1 N21 N22 B1 -4.3(7) no
W1 N21 C25 C24 -173.5(4) no
W1 N31 N32 C33 178.9(3) no
W1 N31 N32 B1 0.3(5) no
W1 N31 C35 C34 -179.3(3) no
N11 W1 N21 N22 44.2(4) no
N11 W1 N21 C25 -142.3(5) no
N11 W1 N31 N32 -41.9(3) no
N11 W1 N31 C35 137.9(5) no
N11 N12 C13 C14 -0.8(7) no
N11 N12 B1 N22 60.1(6) no
N11 N12 B1 N32 -57.3(5) no
N11 C15 C14 C13 0.2(8) no
N12 N11 W1 N21 -40.7(4) no
N12 N11 W1 N31 42.6(4) no
N12 N11 W1 C5 132.2(4) no
N12 N11 W1 C6 -135.4(4) no
N12 N11 C15 C14 -0.7(7) no
N12 C13 C14 C15 0.4(7) no
N12 B1 N22 N21 -57.0(6) no
N12 B1 N22 C23 124.8(6) no
N12 B1 N32 N31 59.1(5) no
N12 B1 N32 C33 -119.2(5) no
N21 W1 N11 C15 136.4(6) no
N21 W1 N31 N32 40.1(3) no
N21 W1 N31 C35 -140.2(5) no
N21 N22 C23 C24 0.3(7) no
N21 N22 B1 N32 61.1(6) no
N21 C25 C24 C23 -0.5(8) no
N22 N21 W1 N31 -37.8(4) no
N22 N21 W1 C1 -141.4(4) no
N22 N21 W1 C6 132.9(4) no
N22 N21 C25 C24 0.7(7) no
N22 C23 C24 C25 0.1(8) no
N22 B1 N12 C13 -121.0(6) no
N22 B1 N32 N31 -58.6(5) no
N22 B1 N32 C33 123.1(5) no
N31 W1 N11 C15 -140.4(6) no
N31 W1 N21 C25 135.7(5) no
N31 N32 C33 C34 0.9(5) no
N31 C35 C34 C33 0.0(6) no
N32 N31 W1 C1 135.9(3) no
N32 N31 W1 C5 -136.8(3) no
N32 N31 C35 C34 0.5(6) no
N32 C33 C34 C35 -0.6(6) no
N32 B1 N12 C13 121.6(6) no
N32 B1 N22 C23 -117.1(6) no
C1 W1 N21 C25 32.1(5) no
C1 W1 N31 C35 -44.4(5) no
C5 W1 N11 C15 -50.8(6) no
C5 W1 N31 C35 42.9(5) no
C6 W1 N11 C15 41.6(6) no
C6 W1 N21 C25 -53.6(5) no
C13 N12 N11 C15 0.9(6) no
C14 C13 N12 B1 -179.8(5) no
C15 N11 N12 B1 -180.0(5) no
C23 N22 N21 C25 -0.6(6) no
C24 C23 N22 B1 178.7(6) no
C25 N21 N22 B1 -179.2(5) no
C33 N32 N31 C35 -0.9(5) no
C34 C33 N32 B1 179.4(5) no
C35 N31 N32 B1 -179.5(4) no
